data_2101333
loop_
_publ_author_name
'Li, R.'
'Petr\'icek, V.'
'Cisarova, I.'
'Coppens, P.'

_publ_section_title
;
 Analysis of the diffraction pattern of a twinned crystal of
 (3,4;3',4'-bis(ethylenedioxo)-2,2',5,5'-tetrathiafulvalene)~2~.Ag(CN)~2~
;
_journal_issue 5
_journal_name_full 'Acta Crystallographica Section B'
_journal_page_first 798
_journal_page_last 802
_journal_paper_doi 10.1107/S0108768194014011
_journal_volume 51
_journal_year 1995
_chemical_formula_sum 'C22 H16 Ag N2 O8 S8'
_chemical_formula_weight 800.76
_space_group_IT_number 2
_space_group_name_Hall '-P 1'
_space_group_name_H-M_alt 'P -1'
_symmetry_cell_setting triclinic
_symmetry_space_group_name_Hall '-P 1'
_symmetry_space_group_name_H-M 'P -1'
_cell_angle_alpha 82.490(10)
_cell_angle_beta 81.120(10)
_cell_angle_gamma 91.10(2)
_cell_formula_units_Z 1
_cell_length_a 4.03550(10)
_cell_length_b 16.7566(2)
_cell_length_c 10.23350(10)
_cell_volume 677.30(3)
_diffrn_radiation_type MoK\a
_diffrn_radiation_wavelength 0.71073
_exptl_absorpt_coefficient_mu 1.3805
_exptl_crystal_density_diffrn 1.963
_exptl_crystal_F_000 401
_cod_data_source_file bk0014.cif
_cod_data_source_block bk0014a
_cod_original_cell_volume 677.3(3)
_cod_original_formula_sum 'C22 H16 Ag1 N2 O8 S8'
_cod_database_code 2101333

loop_
_space_group_symop_id
_space_group_symop_operation_xyz
1 x,y,z
2 -x,-y,-z

loop_
_atom_site_label
_atom_site_fract_x
_atom_site_fract_y
_atom_site_fract_z
_atom_site_U_iso_or_equiv
Ag .0 .0 .0 .0683(9)
S1 .2799(8) .5503(2) .3654(2) .0240(10)
S2 .7384(7) .5500(2) .1100(2) .0240(10)
S3 .2453(8) .3584(2) .4070(3) .0250(10)
S4 .7112(8) .3577(2) .1541(3) .0260(10)
O1 .318(2) .7093(5) .3314(6) .029(2)
O2 .768(2) .7098(5) .0788(6) .030(2)
O3 .232(2) .1997(6) .4451(7) .036(2)
O4 .693(2) .1985(5) .1958(6) .032(2)
N .082(3) -.0491(9) .2960(10) .076(4)
C .048(4) -.0350(9) .1930(10) .047(4)
C1 .496(3) .4958(8) .2490(10) .019(3)
C2 .488(3) .4130(8) .2690(10) .022(3)
C3 .431(3) .6419(7) .2760(10) .022(3)
C4 .630(3) .6440(7) .1610(10) .020(3)
C5 .368(3) .2644(7) .3608(9) .019(3)
C6 .576(3) .2667(7) .2480(10) .023(3)
C7 .534(3) .7783(9) .2640(10) .036(3)
C8 .596(3) .7809(8) .1170(10) .036(3)
C9 .412(3) .1280(9) .4100(10) .048(4)
C10 .480(3) .1298(9) .2640(10) .045(4)
H1 .7482 .7762 .2964 .042
H2 .4355 .8279 .2881 .042
H3 .3840 .7847 .0847 .044
H4 .7297 .8289 .0759 .044
H5 .2776 .0795 .4514 .056
H6 .6197 .1248 .4453 .056
H7 .5856 .0805 .2415 .052
H8 .2697 .1306 .2299 .052

loop_
_geom_angle_atom_site_label_1
_geom_angle_atom_site_label_2
_geom_angle_atom_site_label_3
_geom_angle
C1 S2 C4 93.3(5)
C2 S4 C6 93.0(6)
C4 O2 C8 109.1(8)
C6 O4 C10 108.1(8)
S1 C1 C2 121.6(7)
S3 C2 S4 116.7(7)
S4 C2 C1 122.0(7)
S1 C3 C4 120.0(10)
S2 C4 O2 116.1(7)
O2 C4 C3 128.0(10)
S3 C5 C6 116.0(9)
S4 C6 O4 116.0(7)
O4 C6 C5 124.0(10)
C1 S1 C3 93.1(5)
C2 S3 C5 94.0(5)
C3 O1 C7 107.8(8)
C5 O3 C9 108.9(8)
S1 C1 S2 117.3(7)
S2 C1 C2 121.0(8)
S3 C2 C1 121.4(8)
S1 C3 O1 115.6(7)
O1 C3 C4 124.0(10)
S2 C4 C3 116.4(9)
S3 C5 O3 115.5(7)
O3 C5 C6 129.0(10)
S4 C6 C5 120.0(10)
O1 C7 C8 113.0(10)
O2 C8 C7 111.0(10)
O4 C10 C9 113.0(10)
O3 C9 C10 110.0(10)
Ag C N 176.0(10)

loop_
_geom_bond_atom_site_label_1
_geom_bond_atom_site_label_2
_geom_bond_distance
Ag C 2.030(10)
S1 C1 1.730(10)
S2 C1 1.740(10)
S3 C2 1.730(10)
S4 C2 1.740(10)
O1 C3 1.380(10)
O2 C4 1.350(10)
O3 C5 1.340(10)
O4 C6 1.390(10)
C1 C2 1.38(2)
C5 C6 1.310(10)
C9 C10 1.48(2)
C N 1.08(2)
S1 C3 1.730(10)
S2 C4 1.760(10)
S3 C5 1.760(10)
S4 C6 1.720(10)
O1 C7 1.46(2)
O2 C8 1.46(2)
O3 C9 1.47(2)
O4 C10 1.45(2)
C3 C4 1.310(10)
C7 C8 1.48(2)
